data_1540621
loop_
_publ_author_name
'Rajamanickam, Suresh'
'Majji, Ganesh'
'Santra, Sourav Kumar'
'Patel, Bhisma K.'

_publ_section_title
;
 Bu4NI Catalyzed C-N Bond Formation via Cross-Dehydrogenative Coupling of
 Aryl Ethers (Csp3-H) and Tetrazoles (N-H).
;
_journal_issue 22
_journal_name_full 'Organic letters'
_journal_page_first 5586
_journal_page_last 5589
_journal_paper_doi 10.1021/acs.orglett.5b02749
_journal_volume 17
_journal_year 2015
_chemical_formula_moiety 'C14 H11 Br N4 O'
_chemical_formula_sum 'C14 H11 Br N4 O'
_chemical_formula_weight 331.18
_chemical_name_systematic
; 
 ? 
;
_space_group_IT_number 14
_symmetry_cell_setting monoclinic
_symmetry_space_group_name_Hall '-P 2ybc'
_symmetry_space_group_name_H-M 'P 1 21/c 1'
_atom_sites_solution_hydrogens geom
_atom_sites_solution_primary direct
_atom_sites_solution_secondary difmap
_audit_creation_method SHELXL-97
_cell_angle_alpha 90.00
_cell_angle_beta 100.152(4)
_cell_angle_gamma 90.00
_cell_formula_units_Z 4
_cell_length_a 14.7522(8)
_cell_length_b 13.9738(8)
_cell_length_c 6.7673(4)
_cell_measurement_temperature 296(2)
_cell_volume 1373.20(14)
_computing_structure_refinement 'SHELXL-97 (Sheldrick, 1997)'
_computing_structure_solution 'SHELXS-97 (Sheldrick, 1990)'
_diffrn_ambient_temperature 296(2)
_diffrn_measured_fraction_theta_full 0.977
_diffrn_measured_fraction_theta_max 0.977
_diffrn_measurement_device_type 'CCD area detector'
_diffrn_measurement_method 'phi and omega scans'
_diffrn_radiation_monochromator graphite
_diffrn_radiation_source 'fine-focus sealed tube'
_diffrn_radiation_type MoK\a
_diffrn_radiation_wavelength 0.71073
_diffrn_reflns_av_R_equivalents 0.0534
_diffrn_reflns_av_sigmaI/netI 0.0379
_diffrn_reflns_limit_h_max 17
_diffrn_reflns_limit_h_min -17
_diffrn_reflns_limit_k_max 15
_diffrn_reflns_limit_k_min -15
_diffrn_reflns_limit_l_max 8
_diffrn_reflns_limit_l_min -8
_diffrn_reflns_number 14734
_diffrn_reflns_theta_full 25.00
_diffrn_reflns_theta_max 25.00
_diffrn_reflns_theta_min 2.02
_exptl_absorpt_coefficient_mu 2.994
_exptl_absorpt_correction_T_max 0.513
_exptl_absorpt_correction_T_min 0.380
_exptl_absorpt_correction_type multi-scan
_exptl_absorpt_process_details 'face indexing'
_exptl_crystal_colour colorless
_exptl_crystal_density_diffrn 1.602
_exptl_crystal_density_method 'not measured'
_exptl_crystal_description Block
_exptl_crystal_F_000 664
_exptl_crystal_size_max 0.38
_exptl_crystal_size_mid 0.28
_exptl_crystal_size_min 0.22
_refine_diff_density_max 0.356
_refine_diff_density_min -0.407
_refine_diff_density_rms 0.055
_refine_ls_extinction_coef 0.0274(19)
_refine_ls_extinction_expression Fc^*^=kFc[1+0.001xFc^2^\l^3^/sin(2\q)]^-1/4^
_refine_ls_extinction_method SHELXL
_refine_ls_goodness_of_fit_ref 1.002
_refine_ls_hydrogen_treatment mixed
_refine_ls_matrix_type full
_refine_ls_number_parameters 182
_refine_ls_number_reflns 2415
_refine_ls_number_restraints 0
_refine_ls_restrained_S_all 1.002
_refine_ls_R_factor_all 0.0678
_refine_ls_R_factor_gt 0.0341
_refine_ls_shift/su_max 0.012
_refine_ls_shift/su_mean 0.002
_refine_ls_structure_factor_coef Fsqd
_refine_ls_weighting_details 'calc w=1/[\s^2^(Fo^2^)+(0.0560P)^2^+0.3979P] where P=(Fo^2^+2Fc^2^)/3'
_refine_ls_weighting_scheme calc
_refine_ls_wR_factor_gt 0.0841
_refine_ls_wR_factor_ref 0.1042
_reflns_number_gt 1560
_reflns_number_total 2415
_reflns_threshold_expression >2sigma(I)
_cod_data_source_file ol5b02749_si_002.cif
_cod_data_source_block rsh-66
_cod_depositor_comments
;
The following automatic conversions were performed:

'_symmetry_cell_setting' value 'Monoclinic' changed to 'monoclinic'
according to
/usr/data/users/saulius/crontab/automatic-downloads/current/ACS/lib/dictionaries/cif_core.dic
dictionary named 'cif_core.dic' version 2.4.2 from 2011-04-26.

Automatic conversion script
Id: cif_fix_values 4268 2015-11-12 08:31:59Z antanas 
;
_cod_original_sg_symbol_H-M P2(1)/c
_cod_database_code 1540621

loop_
_symmetry_equiv_pos_as_xyz
'x, y, z'
'-x, y+1/2, -z+1/2'
'-x, -y, -z'
'x, -y-1/2, z-1/2'

loop_
_atom_site_label
_atom_site_type_symbol
_atom_site_fract_x
_atom_site_fract_y
_atom_site_fract_z
_atom_site_U_iso_or_equiv
_atom_site_adp_type
_atom_site_occupancy
_atom_site_symmetry_multiplicity
_atom_site_calc_flag
_atom_site_refinement_flags
Br1 Br 0.26473(3) 0.12562(3) 1.10113(7) 0.0870(3) Uani 1 1 d .
N1 N 0.74214(17) 0.11897(19) 0.6569(4) 0.0498(7) Uani 1 1 d .
C1 C 0.3805(2) 0.1262(2) 1.0148(6) 0.0559(9) Uani 1 1 d .
N2 N 0.65217(17) 0.10295(18) 0.6439(4) 0.0501(7) Uani 1 1 d .
C4 C 0.5495(2) 0.1254(2) 0.8920(4) 0.0444(7) Uani 1 1 d .
N4 N 0.71756(18) 0.1574(2) 0.9446(4) 0.0582(7) Uani 1 1 d .
C6 C 0.4567(2) 0.1584(2) 1.1438(5) 0.0597(9) Uani 1 1 d .
H6 H 0.4516 0.1804 1.2711 0.072 Uiso 1 1 calc R
N3 N 0.78270(18) 0.1513(2) 0.8333(4) 0.0590(7) Uani 1 1 d .
C5 C 0.5407(2) 0.1578(2) 1.0824(5) 0.0554(9) Uani 1 1 d .
H5 H 0.5926 0.1794 1.1694 0.066 Uiso 1 1 calc R
C2 C 0.3866(2) 0.0933(3) 0.8254(5) 0.0602(9) Uani 1 1 d .
H2 H 0.3344 0.0716 0.7396 0.072 Uiso 1 1 calc R
C3 C 0.4712(2) 0.0932(2) 0.7650(5) 0.0541(8) Uani 1 1 d .
H3 H 0.4758 0.0712 0.6374 0.065 Uiso 1 1 calc R
C7 C 0.6388(2) 0.1276(2) 0.8262(5) 0.0461(7) Uani 1 1 d .
C8 C 0.7911(2) 0.1024(3) 0.4900(5) 0.0580(9) Uani 1 1 d .
H8A H 0.7567 0.1308 0.3688 0.070 Uiso 1 1 calc R
H8B H 0.8509 0.1334 0.5185 0.070 Uiso 1 1 calc R
O1 O 0.80307(14) 0.00516(17) 0.4586(3) 0.0578(6) Uani 1 1 d .
C9 C 0.8779(2) -0.0433(3) 0.5676(4) 0.0468(8) Uani 1 1 d .
C13 C 1.0212(2) -0.0583(3) 0.7904(5) 0.0655(10) Uani 1 1 d .
H13 H 1.0694 -0.0303 0.8784 0.079 Uiso 1 1 calc R
C14 C 0.9477(2) -0.0015(3) 0.7010(4) 0.0536(9) Uani 1 1 d .
H14 H 0.9460 0.0633 0.7309 0.064 Uiso 1 1 calc R
C10 C 0.8797(3) -0.1396(3) 0.5288(5) 0.0643(10) Uani 1 1 d .
H10 H 0.8318 -0.1677 0.4398 0.077 Uiso 1 1 calc R
C12 C 1.0239(3) -0.1537(3) 0.7522(6) 0.0755(12) Uani 1 1 d .
H12 H 1.0734 -0.1907 0.8131 0.091 Uiso 1 1 calc R
C11 C 0.9520(3) -0.1946(3) 0.6212(6) 0.0755(11) Uani 1 1 d .
H11 H 0.9526 -0.2600 0.5954 0.091 Uiso 1 1 calc R

loop_
_atom_site_aniso_label
_atom_site_aniso_U_11
_atom_site_aniso_U_22
_atom_site_aniso_U_33
_atom_site_aniso_U_23
_atom_site_aniso_U_13
_atom_site_aniso_U_12
Br1 0.0634(3) 0.0783(4) 0.1305(5) 0.0162(3) 0.0475(3) 0.0096(2)
N1 0.0401(14) 0.0517(17) 0.0567(16) -0.0024(13) 0.0062(12) 0.0017(12)
C1 0.050(2) 0.0408(19) 0.080(2) 0.0089(18) 0.0195(18) 0.0044(16)
N2 0.0393(15) 0.0555(18) 0.0541(16) -0.0019(12) 0.0040(12) 0.0025(12)
C4 0.0427(17) 0.0374(17) 0.0521(18) -0.0002(14) 0.0051(14) 0.0040(14)
N4 0.0409(15) 0.068(2) 0.0635(17) -0.0156(15) 0.0035(13) -0.0003(14)
C6 0.064(2) 0.056(2) 0.064(2) -0.0032(17) 0.0236(18) 0.0059(18)
N3 0.0413(15) 0.065(2) 0.0678(19) -0.0114(15) 0.0019(14) -0.0019(13)
C5 0.052(2) 0.051(2) 0.061(2) -0.0072(16) 0.0039(16) 0.0024(16)
C2 0.0434(19) 0.057(2) 0.078(2) -0.0045(18) 0.0051(17) -0.0048(16)
C3 0.049(2) 0.055(2) 0.0575(19) -0.0095(16) 0.0066(16) -0.0033(16)
C7 0.0441(18) 0.0387(18) 0.0526(18) -0.0023(15) 0.0002(14) 0.0012(15)
C8 0.0453(19) 0.065(3) 0.063(2) 0.0081(17) 0.0099(16) 0.0041(17)
O1 0.0419(13) 0.0678(17) 0.0615(14) -0.0114(11) 0.0033(10) 0.0032(11)
C9 0.0395(17) 0.057(2) 0.0461(17) -0.0012(16) 0.0135(14) 0.0006(16)
C13 0.051(2) 0.102(3) 0.0449(19) -0.001(2) 0.0125(16) 0.008(2)
C14 0.0471(19) 0.069(2) 0.0460(18) -0.0050(16) 0.0113(15) -0.0005(18)
C10 0.062(2) 0.065(3) 0.068(2) -0.0068(19) 0.0173(18) -0.0036(19)
C12 0.074(3) 0.095(4) 0.063(2) 0.018(2) 0.026(2) 0.030(2)
C11 0.092(3) 0.058(3) 0.083(3) 0.005(2) 0.035(2) 0.013(2)

loop_
_atom_type_symbol
_atom_type_description
_atom_type_scat_dispersion_real
_atom_type_scat_dispersion_imag
_atom_type_scat_source
C C 0.0033 0.0016 'International Tables Vol C Tables 4.2.6.8 and 6.1.1.4'
H H 0.0000 0.0000 'International Tables Vol C Tables 4.2.6.8 and 6.1.1.4'
N N 0.0061 0.0033 'International Tables Vol C Tables 4.2.6.8 and 6.1.1.4'
O O 0.0106 0.0060 'International Tables Vol C Tables 4.2.6.8 and 6.1.1.4'
Br Br -0.2901 2.4595 'International Tables Vol C Tables 4.2.6.8 and 6.1.1.4'

loop_
_geom_angle_atom_site_label_1
_geom_angle_atom_site_label_2
_geom_angle_atom_site_label_3
_geom_angle
N3 N1 N2 113.9(2)
N3 N1 C8 123.1(3)
N2 N1 C8 123.0(3)
C6 C1 C2 121.4(3)
C6 C1 Br1 119.1(3)
C2 C1 Br1 119.6(3)
C7 N2 N1 101.8(2)
C3 C4 C5 118.4(3)
C3 C4 C7 120.9(3)
C5 C4 C7 120.7(3)
N3 N4 C7 106.1(3)
C1 C6 C5 119.1(3)
N1 N3 N4 106.2(2)
C6 C5 C4 121.2(3)
C1 C2 C3 119.1(3)
C2 C3 C4 120.9(3)
N2 C7 N4 112.1(3)
N2 C7 C4 124.5(3)
N4 C7 C4 123.4(3)
O1 C8 N1 111.4(3)
C8 O1 C9 120.3(3)
C10 C9 C14 120.3(3)
C10 C9 O1 114.6(3)
C14 C9 O1 125.1(3)
C12 C13 C14 121.5(4)
C9 C14 C13 118.6(3)
C11 C10 C9 120.1(4)
C13 C12 C11 118.8(4)
C10 C11 C12 120.5(4)

loop_
_geom_bond_atom_site_label_1
_geom_bond_atom_site_label_2
_geom_bond_distance
Br1 C1 1.900(3)
N1 N3 1.317(4)
N1 N2 1.334(3)
N1 C8 1.463(4)
C1 C6 1.372(5)
C1 C2 1.379(5)
N2 C7 1.329(4)
C4 C3 1.387(4)
C4 C5 1.393(4)
C4 C7 1.463(4)
N4 N3 1.324(4)
N4 C7 1.356(4)
C6 C5 1.375(4)
C2 C3 1.381(4)
C8 O1 1.392(4)
O1 C9 1.391(4)
C9 C10 1.372(5)
C9 C14 1.374(4)
C13 C12 1.361(6)
C13 C14 1.392(5)
C10 C11 1.373(5)
C12 C11 1.381(6)
